data_7024978
loop_
_publ_author_name
'Seacome, Richard J.'
'Coles, Martyn P.'
'Glover, Jean E.'
'Hitchcock, Peter B.'
'Rowlands, Gareth J.'

_publ_section_title
;
 Planar-chiral imidazole-based phosphine ligands derived from
 [2.2]paracyclophane
;
_journal_issue 15
_journal_name_full 'Dalton Transactions'
_journal_page_first 3687
_journal_paper_doi 10.1039/b923716j
_journal_volume 39
_journal_year 2010
_chemical_compound_source 'synthesis as described'
_chemical_formula_moiety 'C27 H35 N2 P'
_chemical_formula_sum 'C27 H35 N2 P'
_chemical_formula_weight 418.54
_chemical_name_systematic
;
?
;
_space_group_IT_number 2
_symmetry_cell_setting triclinic
_symmetry_Int_Tables_number 2
_symmetry_space_group_name_Hall '-P 1'
_symmetry_space_group_name_H-M 'P -1'
_atom_sites_solution_hydrogens geom
_atom_sites_solution_primary direct
_atom_sites_solution_secondary difmap
_audit_conform_dict_location ftp://ftp.iucr.org/pub/cif_core.dic
_audit_conform_dict_name cif_core.dic
_audit_conform_dict_version 2.2
_audit_creation_date 2007-10-12T09:32:02-00:00
_audit_creation_method 'WinGX routine CIF_UPDATE'
_cell_angle_alpha 109.719(4)
_cell_angle_beta 90.305(5)
_cell_angle_gamma 98.638(3)
_cell_formula_units_Z 2
_cell_length_a 8.4500(6)
_cell_length_b 11.6495(9)
_cell_length_c 12.9271(8)
_cell_measurement_reflns_used 29958
_cell_measurement_temperature 173(2)
_cell_measurement_theta_max 26.022
_cell_measurement_theta_min 3.395
_cell_measurement_wavelength 0.71073
_cell_volume 1182.17(15)
_computing_cell_refinement 'HKL Scalepack (Otwinowski & Minor 1997)'
_computing_data_collection 'Collect (Nonius BV, 1997-2000)'
_computing_data_reduction 'HKL Denzo and Scalepack (Otwinowski & Minor 1997)'
_computing_molecular_graphics 'Ortep-3 for Windows (Farrugia, 1997)'
_computing_publication_material 'WinGX publication routines (Farrugia, 1999)'
_computing_structure_refinement 'SHELXL-97 (Sheldrick, 1997)'
_computing_structure_solution 'SHELXS-97 (Sheldrick, 1997)'
_diffrn_ambient_temperature 173(2)
_diffrn_detector 'CCD plate'
_diffrn_measured_fraction_theta_full 0.985
_diffrn_measured_fraction_theta_max 0.985
_diffrn_measurement_device '95mm CCD camera on \k-goniostat'
_diffrn_measurement_device_type KappaCCD
_diffrn_measurement_method 'CCD rotation images, thick slices'
_diffrn_orient_matrix_type 'by Nonius Collect from scalepack cell'
_diffrn_orient_matrix_UB_11 -0.7936E-2
_diffrn_orient_matrix_UB_12 -0.460617E-1
_diffrn_orient_matrix_UB_13 -0.810832E-1
_diffrn_orient_matrix_UB_21 -0.161005E-1
_diffrn_orient_matrix_UB_22 0.76891E-1
_diffrn_orient_matrix_UB_23 -0.14052E-1
_diffrn_orient_matrix_UB_31 0.118567
_diffrn_orient_matrix_UB_32 0.224464E-1
_diffrn_orient_matrix_UB_33 -0.23254E-2
_diffrn_radiation_monochromator graphite
_diffrn_radiation_probe x-ray
_diffrn_radiation_type MoK\a
_diffrn_radiation_wavelength 0.71073
_diffrn_reflns_av_R_equivalents 0.0909
_diffrn_reflns_av_unetI/netI 0.0723
_diffrn_reflns_limit_h_max 10
_diffrn_reflns_limit_h_min -10
_diffrn_reflns_limit_k_max 14
_diffrn_reflns_limit_k_min -14
_diffrn_reflns_limit_l_max 15
_diffrn_reflns_limit_l_min -15
_diffrn_reflns_number 16283
_diffrn_reflns_theta_full 25.93
_diffrn_reflns_theta_max 25.93
_diffrn_reflns_theta_min 3.54
_diffrn_source 'Enraf Nonius FR590'
_exptl_absorpt_coefficient_mu 0.132
_exptl_absorpt_correction_type none
_exptl_crystal_colour colourless
_exptl_crystal_density_diffrn 1.176
_exptl_crystal_density_method 'not measured'
_exptl_crystal_description needle
_exptl_crystal_F_000 452
_exptl_crystal_size_max 0.3
_exptl_crystal_size_mid 0.05
_exptl_crystal_size_min 0.02
_refine_diff_density_max 0.208
_refine_diff_density_min -0.278
_refine_diff_density_rms 0.049
_refine_ls_extinction_method none
_refine_ls_goodness_of_fit_ref 1.039
_refine_ls_hydrogen_treatment constr
_refine_ls_matrix_type full
_refine_ls_number_parameters 277
_refine_ls_number_reflns 4541
_refine_ls_number_restraints 0
_refine_ls_restrained_S_all 1.039
_refine_ls_R_factor_all 0.0966
_refine_ls_R_factor_gt 0.0597
_refine_ls_shift/su_max 0
_refine_ls_shift/su_mean 0
_refine_ls_structure_factor_coef Fsqd
_refine_ls_weighting_details 'calc w=1/[\s^2^(Fo^2^)+(0.0442P)^2^+0.9460P] where P=(Fo^2^+2Fc^2^)/3'
_refine_ls_weighting_scheme calc
_refine_ls_wR_factor_gt 0.1221
_refine_ls_wR_factor_ref 0.1398
_reflns_number_gt 3240
_reflns_number_total 4541
_reflns_threshold_expression >2sigma(I)
_cod_data_source_file b923716j.txt
_cod_data_source_block (1)-oct1007
_cod_original_cell_volume 1182.17(14)
_cod_database_code 7024978

loop_
_symmetry_equiv_pos_as_xyz
'x, y, z'
'-x, -y, -z'

loop_
_atom_site_label
_atom_site_type_symbol
_atom_site_fract_x
_atom_site_fract_y
_atom_site_fract_z
_atom_site_U_iso_or_equiv
_atom_site_adp_type
_atom_site_occupancy
_atom_site_symmetry_multiplicity
_atom_site_calc_flag
_atom_site_refinement_flags
P P 0.74256(8) 0.67899(6) 0.83394(5) 0.02803(19) Uani 1 1 d .
N1 N 0.6412(2) 0.45403(19) 0.66294(15) 0.0280(5) Uani 1 1 d .
N2 N 0.8526(3) 0.5654(2) 0.62099(17) 0.0340(5) Uani 1 1 d .
C1 C 0.6425(4) 0.2114(3) 0.8222(3) 0.0482(8) Uani 1 1 d .
H1A H 0.7413 0.1813 0.7906 0.058 Uiso 1 1 calc R
H1B H 0.629 0.1941 0.8918 0.058 Uiso 1 1 calc R
C2 C 0.6637(3) 0.3552(3) 0.8483(2) 0.0370(7) Uani 1 1 d .
H2A H 0.6886 0.3978 0.9283 0.044 Uiso 1 1 calc R
H2B H 0.7559 0.3805 0.8094 0.044 Uiso 1 1 calc R
C3 C 0.5166(3) 0.3962(2) 0.81445(19) 0.0295(6) Uani 1 1 d .
C4 C 0.5023(3) 0.4215(2) 0.71683(19) 0.0268(5) Uani 1 1 d .
C5 C 0.3529(3) 0.4024(2) 0.6625(2) 0.0304(6) Uani 1 1 d .
H5 H 0.346 0.4168 0.5946 0.036 Uiso 1 1 calc R
C6 C 0.2150(3) 0.3629(2) 0.7056(2) 0.0330(6) Uani 1 1 d .
C7 C 0.2275(3) 0.3688(2) 0.8145(2) 0.0366(6) Uani 1 1 d .
H7 H 0.1331 0.3617 0.853 0.044 Uiso 1 1 calc R
C8 C 0.3757(3) 0.3848(2) 0.8676(2) 0.0347(6) Uani 1 1 d .
H8 H 0.3814 0.388 0.942 0.042 Uiso 1 1 calc R
C9 C 0.0668(4) 0.2939(3) 0.6323(3) 0.0468(8) Uani 1 1 d .
H9A H 0.0577 0.328 0.5723 0.056 Uiso 1 1 calc R
H9B H -0.029 0.3074 0.6759 0.056 Uiso 1 1 calc R
C10 C 0.0689(4) 0.1511(3) 0.5804(3) 0.0494(8) Uani 1 1 d .
H10A H -0.0307 0.1061 0.5976 0.059 Uiso 1 1 calc R
H10B H 0.0692 0.128 0.4994 0.059 Uiso 1 1 calc R
C11 C 0.2109(4) 0.1102(2) 0.6208(2) 0.0396(7) Uani 1 1 d .
C12 C 0.3579(4) 0.1192(2) 0.5737(2) 0.0412(7) Uani 1 1 d .
H12 H 0.3605 0.1157 0.4992 0.049 Uiso 1 1 calc R
C13 C 0.5004(4) 0.1332(2) 0.6333(2) 0.0411(7) Uani 1 1 d .
H13 H 0.5993 0.138 0.5992 0.049 Uiso 1 1 calc R
C14 C 0.4998(4) 0.1402(2) 0.7423(2) 0.0389(7) Uani 1 1 d .
C15 C 0.3553(4) 0.1036(3) 0.7799(2) 0.0401(7) Uani 1 1 d .
H15 H 0.354 0.0889 0.8479 0.048 Uiso 1 1 calc R
C16 C 0.2112(4) 0.0879(2) 0.7203(2) 0.0405(7) Uani 1 1 d .
H16 H 0.1129 0.0618 0.7474 0.049 Uiso 1 1 calc R
C17 C 0.7519(3) 0.5620(2) 0.69892(19) 0.0268(5) Uani 1 1 d .
C18 C 0.8032(3) 0.4585(3) 0.5329(2) 0.0348(6) Uani 1 1 d .
H18 H 0.8532 0.4359 0.4648 0.042 Uiso 1 1 calc R
C19 C 0.6750(3) 0.3909(2) 0.55645(19) 0.0321(6) Uani 1 1 d .
H19 H 0.6183 0.3142 0.5089 0.039 Uiso 1 1 calc R
C20 C 0.6528(3) 0.7977(2) 0.7925(2) 0.0347(6) Uani 1 1 d .
C21 C 0.6170(4) 0.8983(3) 0.8960(2) 0.0538(9) Uani 1 1 d .
H21A H 0.718 0.9457 0.9359 0.081 Uiso 1 1 calc R
H21B H 0.554 0.8606 0.9431 0.081 Uiso 1 1 calc R
H21C H 0.556 0.9535 0.8757 0.081 Uiso 1 1 calc R
C22 C 0.7481(6) 0.8572(4) 0.7200(4) 0.0856(14) Uani 1 1 d .
H22A H 0.6833 0.9085 0.697 0.128 Uiso 1 1 calc R
H22B H 0.7766 0.7929 0.6548 0.128 Uiso 1 1 calc R
H22C H 0.846 0.9089 0.7612 0.128 Uiso 1 1 calc R
C23 C 0.4936(4) 0.7283(3) 0.7314(3) 0.0712(12) Uani 1 1 d .
H23A H 0.4339 0.7863 0.7145 0.107 Uiso 1 1 calc R
H23B H 0.4308 0.6893 0.7777 0.107 Uiso 1 1 calc R
H23C H 0.5137 0.6647 0.6628 0.107 Uiso 1 1 calc R
C24 C 0.9604(3) 0.7343(2) 0.8814(2) 0.0363(6) Uani 1 1 d .
C25 C 1.0236(4) 0.6193(3) 0.8853(3) 0.0732(12) Uani 1 1 d .
H25A H 1.1308 0.6436 0.9226 0.11 Uiso 1 1 calc R
H25B H 1.0292 0.5625 0.8101 0.11 Uiso 1 1 calc R
H25C H 0.9512 0.5781 0.9256 0.11 Uiso 1 1 calc R
C26 C 0.9651(4) 0.8242(3) 0.9999(2) 0.0442(7) Uani 1 1 d .
H26A H 0.8965 0.7852 1.0437 0.066 Uiso 1 1 calc R
H26B H 0.9264 0.8994 1 0.066 Uiso 1 1 calc R
H26C H 1.0756 0.8455 1.032 0.066 Uiso 1 1 calc R
C27 C 1.0700(4) 0.7969(4) 0.8152(3) 0.0691(11) Uani 1 1 d .
H27A H 1.1813 0.8104 0.8439 0.104 Uiso 1 1 calc R
H27B H 1.0382 0.8764 0.8217 0.104 Uiso 1 1 calc R
H27C H 1.0604 0.7438 0.7376 0.104 Uiso 1 1 calc R

loop_
_atom_site_aniso_label
_atom_site_aniso_U_11
_atom_site_aniso_U_22
_atom_site_aniso_U_33
_atom_site_aniso_U_23
_atom_site_aniso_U_13
_atom_site_aniso_U_12
P 0.0315(4) 0.0290(4) 0.0240(3) 0.0098(3) 0.0010(3) 0.0045(3)
N1 0.0314(12) 0.0307(12) 0.0222(10) 0.0094(9) 0.0013(9) 0.0048(9)
N2 0.0358(13) 0.0387(13) 0.0292(12) 0.0127(10) 0.0067(10) 0.0085(10)
C1 0.0482(18) 0.0470(19) 0.0572(19) 0.0266(15) -0.0069(15) 0.0106(15)
C2 0.0406(16) 0.0415(16) 0.0310(14) 0.0166(12) -0.0074(12) 0.0037(13)
C3 0.0378(15) 0.0240(13) 0.0237(12) 0.0063(10) -0.0021(11) 0.0010(11)
C4 0.0299(14) 0.0246(13) 0.0241(12) 0.0059(10) 0.0037(10) 0.0047(10)
C5 0.0367(15) 0.0285(14) 0.0283(13) 0.0106(11) 0.0000(11) 0.0100(11)
C6 0.0310(15) 0.0244(14) 0.0443(16) 0.0121(12) 0.0020(12) 0.0062(11)
C7 0.0383(16) 0.0295(15) 0.0444(16) 0.0146(12) 0.0130(13) 0.0082(12)
C8 0.0465(17) 0.0291(14) 0.0280(13) 0.0098(11) 0.0069(12) 0.0044(12)
C9 0.0353(16) 0.0463(18) 0.061(2) 0.0221(15) -0.0033(14) 0.0049(14)
C10 0.0500(19) 0.0469(19) 0.0472(18) 0.0156(15) -0.0129(14) -0.0029(15)
C11 0.0510(18) 0.0248(14) 0.0365(15) 0.0051(12) -0.0073(13) -0.0004(13)
C12 0.064(2) 0.0310(16) 0.0253(14) 0.0048(12) 0.0016(13) 0.0080(14)
C13 0.0532(19) 0.0300(15) 0.0416(16) 0.0107(12) 0.0099(14) 0.0148(13)
C14 0.0491(18) 0.0264(15) 0.0450(17) 0.0146(12) 0.0000(13) 0.0121(13)
C15 0.0554(19) 0.0330(15) 0.0368(15) 0.0176(12) -0.0001(14) 0.0084(14)
C16 0.0497(18) 0.0286(15) 0.0417(16) 0.0127(12) 0.0039(13) 0.0005(13)
C17 0.0265(13) 0.0293(14) 0.0263(12) 0.0112(11) 0.0022(10) 0.0059(11)
C18 0.0395(16) 0.0438(17) 0.0238(13) 0.0126(12) 0.0058(11) 0.0124(13)
C19 0.0394(16) 0.0343(15) 0.0212(13) 0.0072(11) 0.0007(11) 0.0071(12)
C20 0.0453(17) 0.0344(15) 0.0280(13) 0.0123(11) 0.0036(12) 0.0137(12)
C21 0.079(2) 0.0443(19) 0.0381(17) 0.0067(14) -0.0036(16) 0.0287(17)
C22 0.120(4) 0.091(3) 0.093(3) 0.074(3) 0.055(3) 0.062(3)
C23 0.070(2) 0.048(2) 0.086(3) 0.0053(19) -0.038(2) 0.0225(18)
C24 0.0332(15) 0.0345(16) 0.0373(15) 0.0075(12) -0.0072(12) 0.0048(12)
C25 0.061(2) 0.048(2) 0.093(3) -0.0017(19) -0.041(2) 0.0200(17)
C26 0.0484(18) 0.0391(17) 0.0411(16) 0.0124(13) -0.0105(13) -0.0011(14)
C27 0.0417(19) 0.096(3) 0.051(2) 0.0110(19) 0.0068(15) -0.0150(19)

loop_
_atom_type_symbol
_atom_type_description
_atom_type_scat_dispersion_real
_atom_type_scat_dispersion_imag
_atom_type_scat_source
C C 0.0033 0.0016 'International Tables Vol C Tables 4.2.6.8 and 6.1.1.4'
H H 0 0 'International Tables Vol C Tables 4.2.6.8 and 6.1.1.4'
N N 0.0061 0.0033 'International Tables Vol C Tables 4.2.6.8 and 6.1.1.4'
P P 0.1023 0.0942 'International Tables Vol C Tables 4.2.6.8 and 6.1.1.4'

loop_
_geom_angle_atom_site_label_1
_geom_angle_atom_site_label_2
_geom_angle_atom_site_label_3
_geom_angle
C17 P C24 102.69(12)
C17 P C20 100.34(11)
C24 P C20 111.47(13)
C19 N1 C17 106.5(2)
C19 N1 C4 125.2(2)
C17 N1 C4 127.5(2)
C17 N2 C18 105.7(2)
C14 C1 C2 113.2(2)
C14 C1 H1A 108.9
C2 C1 H1A 108.9
C14 C1 H1B 108.9
C2 C1 H1B 108.9
H1A C1 H1B 107.8
C3 C2 C1 112.9(2)
C3 C2 H2A 109
C1 C2 H2A 109
C3 C2 H2B 109
C1 C2 H2B 109
H2A C2 H2B 107.8
C8 C3 C4 115.8(2)
C8 C3 C2 120.0(2)
C4 C3 C2 122.8(2)
C5 C4 C3 120.6(2)
C5 C4 N1 117.7(2)
C3 C4 N1 121.3(2)
C6 C5 C4 121.0(2)
C6 C5 H5 119.5
C4 C5 H5 119.5
C5 C6 C7 116.8(2)
C5 C6 C9 121.1(2)
C7 C6 C9 121.1(3)
C8 C7 C6 120.8(3)
C8 C7 H7 119.6
C6 C7 H7 119.6
C7 C8 C3 121.4(2)
C7 C8 H8 119.3
C3 C8 H8 119.3
C6 C9 C10 112.8(2)
C6 C9 H9A 109
C10 C9 H9A 109
C6 C9 H9B 109
C10 C9 H9B 109
H9A C9 H9B 107.8
C11 C10 C9 113.8(2)
C11 C10 H10A 108.8
C9 C10 H10A 108.8
C11 C10 H10B 108.8
C9 C10 H10B 108.8
H10A C10 H10B 107.7
C12 C11 C16 116.5(3)
C12 C11 C10 120.9(3)
C16 C11 C10 121.2(3)
C13 C12 C11 121.2(3)
C13 C12 H12 119.4
C11 C12 H12 119.4
C14 C13 C12 120.4(3)
C14 C13 H13 119.8
C12 C13 H13 119.8
C15 C14 C13 117.1(3)
C15 C14 C1 121.0(3)
C13 C14 C1 120.5(3)
C14 C15 C16 121.3(3)
C14 C15 H15 119.4
C16 C15 H15 119.4
C15 C16 C11 120.1(3)
C15 C16 H16 120
C11 C16 H16 120
N2 C17 N1 110.2(2)
N2 C17 P 128.52(19)
N1 C17 P 121.22(17)
C19 C18 N2 110.7(2)
C19 C18 H18 124.6
N2 C18 H18 124.6
C18 C19 N1 106.8(2)
C18 C19 H19 126.6
N1 C19 H19 126.6
C22 C20 C21 108.9(3)
C22 C20 C23 108.7(3)
C21 C20 C23 107.9(3)
C22 C20 P 117.5(2)
C21 C20 P 108.70(18)
C23 C20 P 104.6(2)
C20 C21 H21A 109.5
C20 C21 H21B 109.5
H21A C21 H21B 109.5
C20 C21 H21C 109.5
H21A C21 H21C 109.5
H21B C21 H21C 109.5
C20 C22 H22A 109.5
C20 C22 H22B 109.5
H22A C22 H22B 109.5
C20 C22 H22C 109.5
H22A C22 H22C 109.5
H22B C22 H22C 109.5
C20 C23 H23A 109.5
C20 C23 H23B 109.5
H23A C23 H23B 109.5
C20 C23 H23C 109.5
H23A C23 H23C 109.5
H23B C23 H23C 109.5
C25 C24 C27 109.8(3)
C25 C24 C26 107.6(2)
C27 C24 C26 108.4(2)
C25 C24 P 104.7(2)
C27 C24 P 119.0(2)
C26 C24 P 106.72(19)
C24 C25 H25A 109.5
C24 C25 H25B 109.5
H25A C25 H25B 109.5
C24 C25 H25C 109.5
H25A C25 H25C 109.5
H25B C25 H25C 109.5
C24 C26 H26A 109.5
C24 C26 H26B 109.5
H26A C26 H26B 109.5
C24 C26 H26C 109.5
H26A C26 H26C 109.5
H26B C26 H26C 109.5
C24 C27 H27A 109.5
C24 C27 H27B 109.5
H27A C27 H27B 109.5
C24 C27 H27C 109.5
H27A C27 H27C 109.5
H27B C27 H27C 109.5

loop_
_geom_bond_atom_site_label_1
_geom_bond_atom_site_label_2
_geom_bond_distance
P C17 1.828(2)
P C24 1.883(3)
P C20 1.893(3)
N1 C19 1.379(3)
N1 C17 1.386(3)
N1 C4 1.435(3)
N2 C17 1.329(3)
N2 C18 1.380(3)
C1 C14 1.522(4)
C1 C2 1.576(4)
C1 H1A 0.99
C1 H1B 0.99
C2 C3 1.509(4)
C2 H2A 0.99
C2 H2B 0.99
C3 C8 1.389(4)
C3 C4 1.398(3)
C4 C5 1.392(3)
C5 C6 1.379(4)
C5 H5 0.95
C6 C7 1.390(4)
C6 C9 1.511(4)
C7 C8 1.381(4)
C7 H7 0.95
C8 H8 0.95
C9 C10 1.573(4)
C9 H9A 0.99
C9 H9B 0.99
C10 C11 1.507(4)
C10 H10A 0.99
C10 H10B 0.99
C11 C12 1.391(4)
C11 C16 1.397(4)
C12 C13 1.385(4)
C12 H12 0.95
C13 C14 1.384(4)
C13 H13 0.95
C14 C15 1.377(4)
C15 C16 1.393(4)
C15 H15 0.95
C16 H16 0.95
C18 C19 1.340(4)
C18 H18 0.95
C19 H19 0.95
C20 C22 1.513(4)
C20 C21 1.519(4)
C20 C23 1.522(4)
C21 H21A 0.98
C21 H21B 0.98
C21 H21C 0.98
C22 H22A 0.98
C22 H22B 0.98
C22 H22C 0.98
C23 H23A 0.98
C23 H23B 0.98
C23 H23C 0.98
C24 C25 1.530(4)
C24 C27 1.532(4)
C24 C26 1.533(4)
C25 H25A 0.98
C25 H25B 0.98
C25 H25C 0.98
C26 H26A 0.98
C26 H26B 0.98
C26 H26C 0.98
C27 H27A 0.98
C27 H27B 0.98
C27 H27C 0.98
